data_4035319
loop_
_publ_author_name
'Wang, Xiaoxia'
'Li, Jianyong'
'Yuan, Ting'
'You, Bingxin'
'Xie, Guanqun'
'Lv, Xin'

_publ_section_title
;
 Additive Tuned Selective Synthesis of Bicyclo[3.3.0]octan-1-ols and
 Bicyclo[3.1.0]hexan-1-ols Mediated by AllylSmBr.
;
_journal_issue 16
_journal_name_full 'The Journal of organic chemistry'
_journal_page_first 8984
_journal_page_last 8994
_journal_paper_doi 10.1021/acs.joc.8b01170
_journal_volume 83
_journal_year 2018
_chemical_formula_sum 'C22 H22 N2 O6'
_chemical_formula_weight 410.42
_space_group_IT_number 14
_space_group_name_Hall '-P 2ybc'
_space_group_name_H-M_alt 'P 1 21/c 1'
_symmetry_cell_setting monoclinic
_symmetry_space_group_name_H-M 'P 1 21/c 1'
_atom_sites_solution_hydrogens geom
_atom_sites_solution_primary direct
_atom_sites_solution_secondary difmap
_audit_creation_method SHELXL-97
_cell_angle_alpha 90.00
_cell_angle_beta 90.266(10)
_cell_angle_gamma 90.00
_cell_formula_units_Z 4
_cell_length_a 19.817(3)
_cell_length_b 8.0545(10)
_cell_length_c 13.0062(16)
_cell_measurement_reflns_used 1591
_cell_measurement_temperature 296(2)
_cell_measurement_theta_max 17.34
_cell_measurement_theta_min 2.57
_cell_volume 2076.0(5)
_computing_cell_refinement 'Bruker XSCANS'
_computing_data_collection 'Bruker XSCANS'
_computing_data_reduction 'Bruker SHELXTL'
_computing_molecular_graphics 'Bruker SHELXTL'
_computing_publication_material 'Bruker SHELXTL'
_computing_structure_refinement 'SHELXL-97 (Sheldrick, 1997)'
_computing_structure_solution 'SHELXS-97 (Sheldrick, 1990)'
_diffrn_ambient_temperature 296(2)
_diffrn_measured_fraction_theta_full 1.000
_diffrn_measured_fraction_theta_max 1.000
_diffrn_measurement_device_type 'Bruker P4'
_diffrn_measurement_method '\w scans'
_diffrn_radiation_monochromator graphite
_diffrn_radiation_source 'fine-focus sealed tube'
_diffrn_radiation_type MoK\a
_diffrn_radiation_wavelength 0.71073
_diffrn_reflns_av_R_equivalents 0.1061
_diffrn_reflns_av_sigmaI/netI 0.0694
_diffrn_reflns_limit_h_max 23
_diffrn_reflns_limit_h_min -23
_diffrn_reflns_limit_k_max 9
_diffrn_reflns_limit_k_min -9
_diffrn_reflns_limit_l_max 15
_diffrn_reflns_limit_l_min -15
_diffrn_reflns_number 27891
_diffrn_reflns_theta_full 24.99
_diffrn_reflns_theta_max 24.99
_diffrn_reflns_theta_min 1.03
_exptl_absorpt_coefficient_mu 0.097
_exptl_absorpt_correction_type none
_exptl_crystal_colour colourless
_exptl_crystal_density_diffrn 1.313
_exptl_crystal_density_method 'not measured'
_exptl_crystal_description block
_exptl_crystal_F_000 864
_refine_diff_density_max 0.225
_refine_diff_density_min -0.267
_refine_diff_density_rms 0.082
_refine_ls_extinction_method none
_refine_ls_goodness_of_fit_ref 0.927
_refine_ls_hydrogen_treatment mixed
_refine_ls_matrix_type full
_refine_ls_number_parameters 271
_refine_ls_number_reflns 3664
_refine_ls_number_restraints 0
_refine_ls_restrained_S_all 0.927
_refine_ls_R_factor_all 0.1457
_refine_ls_R_factor_gt 0.0641
_refine_ls_shift/su_max 0.000
_refine_ls_shift/su_mean 0.000
_refine_ls_structure_factor_coef Fsqd
_refine_ls_weighting_details 'calc w=1/[\s^2^(Fo^2^)+(0.1000P)^2^+0.0000P] where P=(Fo^2^+2Fc^2^)/3'
_refine_ls_weighting_scheme calc
_refine_ls_wR_factor_gt 0.1515
_refine_ls_wR_factor_ref 0.1881
_reflns_number_gt 1890
_reflns_number_total 3664
_reflns_threshold_expression >2sigma(I)
_cod_data_source_file jo8b01170_si_002.cif
_cod_data_source_block a
_cod_depositor_comments
;
The following automatic conversions were performed:

data item '_symmetry_cell_setting' value 'Monoclinic' was changed to
'monoclinic' in accordance with the
/home/data/users/saulius/crontab/automatic-downloads/current/ACS/lib/dictionaries/cif_core.dic
dictionary named 'cif_core.dic' version 2.4.2 last updated on
2011-04-26.

Automatic conversion script
Id: cif_fix_values 6909 2019-04-08 15:41:33Z antanas 
;
_cod_original_sg_symbol_H-M P2(1)/c
_cod_database_code 4035319

loop_
_symmetry_equiv_pos_as_xyz
'x, y, z'
'-x, y+1/2, -z+1/2'
'-x, -y, -z'
'x, -y-1/2, z-1/2'

loop_
_atom_site_label
_atom_site_type_symbol
_atom_site_fract_x
_atom_site_fract_y
_atom_site_fract_z
_atom_site_U_iso_or_equiv
_atom_site_adp_type
_atom_site_occupancy
_atom_site_symmetry_multiplicity
_atom_site_calc_flag
_atom_site_refinement_flags
C1 C 0.36114(15) 0.4933(3) 0.7963(2) 0.0421(8) Uani 1 1 d .
H1A H 0.3593 0.4354 0.7345 0.051 Uiso 1 1 calc R
C2 C 0.42271(15) 0.5290(3) 0.8415(2) 0.0406(7) Uani 1 1 d .
C3 C 0.42757(17) 0.6146(4) 0.9329(2) 0.0473(8) Uani 1 1 d .
H3A H 0.4693 0.6417 0.9615 0.057 Uiso 1 1 calc R
C4 C 0.36835(18) 0.6581(4) 0.9802(2) 0.0464(8) Uani 1 1 d .
C5 C 0.30649(17) 0.6254(4) 0.9383(2) 0.0489(8) Uani 1 1 d .
H5A H 0.2675 0.6571 0.9728 0.059 Uiso 1 1 calc R
C6 C 0.30179(16) 0.5446(4) 0.8439(2) 0.0429(8) Uani 1 1 d .
C7 C 0.23378(18) 0.5274(4) 0.7976(2) 0.0548(9) Uani 1 1 d .
C8 C 0.17365(15) 0.4304(4) 0.6454(2) 0.0527(9) Uani 1 1 d .
C9 C 0.14874(16) 0.5973(4) 0.6082(3) 0.0614(10) Uani 1 1 d .
H9A H 0.1690 0.6262 0.5428 0.074 Uiso 1 1 calc R
H9B H 0.1590 0.6837 0.6578 0.074 Uiso 1 1 calc R
C10 C 0.07280(19) 0.5736(5) 0.5969(4) 0.0848(13) Uani 1 1 d .
H10A H 0.0650 0.5101 0.5337 0.102 Uiso 1 1 calc R
C11 C 0.0330(2) 0.7358(6) 0.5876(4) 0.1116(17) Uani 1 1 d .
H11A H -0.0142 0.7114 0.5810 0.167 Uiso 1 1 calc R
H11B H 0.0478 0.7956 0.5279 0.167 Uiso 1 1 calc R
H11C H 0.0405 0.8023 0.6478 0.167 Uiso 1 1 calc R
C12 C 0.05482(19) 0.4625(6) 0.6861(4) 0.0908(14) Uani 1 1 d .
H12A H 0.0143 0.3995 0.6704 0.109 Uiso 1 1 calc R
H12B H 0.0467 0.5284 0.7473 0.109 Uiso 1 1 calc R
C13 C 0.11418(18) 0.3460(5) 0.7035(3) 0.0704(11) Uani 1 1 d .
H13A H 0.1247 0.3388 0.7771 0.084 Uiso 1 1 calc R
C14 C 0.1081(2) 0.1704(5) 0.6574(4) 0.0909(13) Uani 1 1 d .
H14A H 0.0715 0.1656 0.6077 0.109 Uiso 1 1 calc R
H14B H 0.0997 0.0892 0.7109 0.109 Uiso 1 1 calc R
C15 C 0.1754(2) 0.1370(5) 0.6056(3) 0.0777(12) Uani 1 1 d .
H15A H 0.2096 0.1039 0.6551 0.093 Uiso 1 1 calc R
H15B H 0.1713 0.0523 0.5530 0.093 Uiso 1 1 calc R
C16 C 0.19112(17) 0.3073(4) 0.5589(2) 0.0565(9) Uani 1 1 d .
H16A H 0.1570 0.3249 0.5052 0.068 Uiso 1 1 calc R
C17 C 0.25833(17) 0.3320(4) 0.5070(2) 0.0509(8) Uani 1 1 d .
C18 C 0.2613(2) 0.4175(4) 0.4143(3) 0.0672(11) Uani 1 1 d .
H18A H 0.2218 0.4543 0.3830 0.081 Uiso 1 1 calc R
C19 C 0.3235(3) 0.4481(5) 0.3682(3) 0.0797(13) Uani 1 1 d .
H19A H 0.3252 0.5047 0.3059 0.096 Uiso 1 1 calc R
C20 C 0.3818(2) 0.3959(5) 0.4134(3) 0.0777(12) Uani 1 1 d .
H20A H 0.4231 0.4186 0.3828 0.093 Uiso 1 1 calc R
C21 C 0.37955(19) 0.3103(5) 0.5036(3) 0.0679(11) Uani 1 1 d .
H21A H 0.4194 0.2737 0.5341 0.082 Uiso 1 1 calc R
C22 C 0.31863(18) 0.2778(4) 0.5499(2) 0.0563(9) Uani 1 1 d .
H22A H 0.3179 0.2182 0.6111 0.068 Uiso 1 1 calc R
N1 N 0.48479(15) 0.4752(3) 0.7911(2) 0.0527(7) Uani 1 1 d .
N2 N 0.37236(19) 0.7451(4) 1.0799(2) 0.0655(9) Uani 1 1 d .
O1 O 0.48008(12) 0.3839(3) 0.71629(18) 0.0720(8) Uani 1 1 d .
O2 O 0.53866(12) 0.5238(3) 0.82663(18) 0.0718(7) Uani 1 1 d .
O3 O 0.42624(15) 0.8077(3) 1.10462(18) 0.0812(8) Uani 1 1 d .
O4 O 0.32128(16) 0.7453(4) 1.1319(2) 0.1007(11) Uani 1 1 d .
O5 O 0.23525(10) 0.4429(3) 0.70872(15) 0.0518(6) Uani 1 1 d .
O6 O 0.18416(13) 0.5877(4) 0.83506(18) 0.0808(9) Uani 1 1 d .

loop_
_atom_site_aniso_label
_atom_site_aniso_U_11
_atom_site_aniso_U_22
_atom_site_aniso_U_33
_atom_site_aniso_U_23
_atom_site_aniso_U_13
_atom_site_aniso_U_12
C1 0.059(2) 0.0360(18) 0.0317(15) 0.0032(13) 0.0031(15) -0.0024(15)
C2 0.048(2) 0.0353(18) 0.0387(16) 0.0082(14) 0.0027(15) 0.0015(15)
C3 0.061(2) 0.0381(19) 0.0430(18) 0.0029(14) -0.0089(16) -0.0013(16)
C4 0.065(2) 0.0360(19) 0.0381(17) -0.0033(14) -0.0026(16) 0.0043(17)
C5 0.059(2) 0.046(2) 0.0416(18) 0.0010(15) 0.0058(16) 0.0051(16)
C6 0.055(2) 0.0413(19) 0.0325(16) 0.0009(14) 0.0003(14) -0.0006(16)
C7 0.053(2) 0.064(2) 0.0473(19) -0.0063(17) 0.0067(17) -0.0028(19)
C8 0.040(2) 0.064(2) 0.0540(19) -0.0092(17) -0.0014(16) -0.0073(17)
C9 0.055(2) 0.061(2) 0.068(2) -0.0124(18) -0.0110(18) -0.0047(18)
C10 0.057(3) 0.087(3) 0.111(3) -0.027(3) -0.014(2) 0.006(2)
C11 0.080(3) 0.094(4) 0.161(5) -0.043(3) -0.035(3) 0.026(3)
C12 0.051(3) 0.102(4) 0.119(4) -0.026(3) 0.009(2) -0.011(3)
C13 0.060(2) 0.077(3) 0.074(2) -0.005(2) 0.0073(19) -0.017(2)
C14 0.077(3) 0.076(3) 0.120(3) -0.004(3) 0.018(3) -0.025(2)
C15 0.076(3) 0.060(3) 0.098(3) -0.011(2) 0.007(2) -0.013(2)
C16 0.056(2) 0.059(2) 0.055(2) -0.0103(17) -0.0087(17) -0.0061(18)
C17 0.063(2) 0.048(2) 0.0421(19) -0.0145(15) 0.0001(16) -0.0014(18)
C18 0.084(3) 0.067(3) 0.051(2) -0.0118(19) 0.002(2) 0.006(2)
C19 0.125(4) 0.064(3) 0.050(2) -0.0052(19) 0.021(3) 0.001(3)
C20 0.085(3) 0.068(3) 0.081(3) -0.024(2) 0.026(3) -0.007(2)
C21 0.061(3) 0.071(3) 0.072(3) -0.029(2) 0.006(2) 0.009(2)
C22 0.063(2) 0.056(2) 0.050(2) -0.0119(16) 0.0003(18) 0.0041(19)
N1 0.061(2) 0.0483(18) 0.0482(17) 0.0049(14) 0.0004(15) 0.0020(15)
N2 0.085(3) 0.057(2) 0.0540(19) -0.0125(15) -0.0108(18) 0.0075(19)
O1 0.0693(18) 0.085(2) 0.0618(15) -0.0201(14) 0.0040(13) 0.0119(14)
O2 0.0517(16) 0.0816(19) 0.0821(17) -0.0069(14) -0.0046(14) 0.0008(14)
O3 0.101(2) 0.0699(18) 0.0723(17) -0.0232(13) -0.0230(15) -0.0055(16)
O4 0.098(2) 0.138(3) 0.0660(18) -0.0475(18) 0.0062(16) 0.014(2)
O5 0.0481(14) 0.0603(14) 0.0471(12) -0.0095(11) -0.0001(10) -0.0074(11)
O6 0.0544(17) 0.119(2) 0.0686(16) -0.0326(15) 0.0049(13) 0.0090(15)

loop_
_atom_type_symbol
_atom_type_description
_atom_type_scat_dispersion_real
_atom_type_scat_dispersion_imag
_atom_type_scat_source
C C 0.0033 0.0016 'International Tables Vol C Tables 4.2.6.8 and 6.1.1.4'
H H 0.0000 0.0000 'International Tables Vol C Tables 4.2.6.8 and 6.1.1.4'
N N 0.0061 0.0033 'International Tables Vol C Tables 4.2.6.8 and 6.1.1.4'
O O 0.0106 0.0060 'International Tables Vol C Tables 4.2.6.8 and 6.1.1.4'

loop_
_geom_angle_atom_site_label_1
_geom_angle_atom_site_label_2
_geom_angle_atom_site_label_3
_geom_angle
C2 C1 C6 119.6(3)
C2 C1 H1A 120.2
C6 C1 H1A 120.2
C3 C2 C1 122.0(3)
C3 C2 N1 118.7(3)
C1 C2 N1 119.4(3)
C2 C3 C4 117.3(3)
C2 C3 H3A 121.4
C4 C3 H3A 121.4
C5 C4 C3 122.7(3)
C5 C4 N2 119.1(3)
C3 C4 N2 118.2(3)
C4 C5 C6 119.9(3)
C4 C5 H5A 120.1
C6 C5 H5A 120.1
C5 C6 C1 118.5(3)
C5 C6 C7 117.4(3)
C1 C6 C7 124.0(3)
O6 C7 O5 125.1(3)
O6 C7 C6 122.8(3)
O5 C7 C6 112.0(3)
O5 C8 C9 112.8(3)
O5 C8 C16 105.3(2)
C9 C8 C16 114.4(3)
O5 C8 C13 112.6(3)
C9 C8 C13 107.3(3)
C16 C8 C13 104.3(3)
C8 C9 C10 103.9(3)
C8 C9 H9A 111.0
C10 C9 H9A 111.0
C8 C9 H9B 111.0
C10 C9 H9B 111.0
H9A C9 H9B 109.0
C12 C10 C9 103.7(3)
C12 C10 C11 116.4(4)
C9 C10 C11 114.1(3)
C12 C10 H10A 107.4
C9 C10 H10A 107.4
C11 C10 H10A 107.4
C10 C11 H11A 109.5
C10 C11 H11B 109.5
H11A C11 H11B 109.5
C10 C11 H11C 109.5
H11A C11 H11C 109.5
H11B C11 H11C 109.5
C10 C12 C13 107.2(3)
C10 C12 H12A 110.3
C13 C12 H12A 110.3
C10 C12 H12B 110.3
C13 C12 H12B 110.3
H12A C12 H12B 108.5
C12 C13 C14 116.7(3)
C12 C13 C8 104.1(3)
C14 C13 C8 105.6(3)
C12 C13 H13A 110.0
C14 C13 H13A 110.0
C8 C13 H13A 110.0
C13 C14 C15 105.5(3)
C13 C14 H14A 110.6
C15 C14 H14A 110.6
C13 C14 H14B 110.6
C15 C14 H14B 110.6
H14A C14 H14B 108.8
C16 C15 C14 101.4(3)
C16 C15 H15A 111.5
C14 C15 H15A 111.5
C16 C15 H15B 111.5
C14 C15 H15B 111.5
H15A C15 H15B 109.3
C17 C16 C8 116.3(3)
C17 C16 C15 118.5(3)
C8 C16 C15 103.8(3)
C17 C16 H16A 105.7
C8 C16 H16A 105.7
C15 C16 H16A 105.7
C18 C17 C22 117.7(3)
C18 C17 C16 119.6(3)
C22 C17 C16 122.7(3)
C17 C18 C19 120.1(4)
C17 C18 H18A 120.0
C19 C18 H18A 120.0
C20 C19 C18 120.6(4)
C20 C19 H19A 119.7
C18 C19 H19A 119.7
C21 C20 C19 119.9(4)
C21 C20 H20A 120.0
C19 C20 H20A 120.0
C20 C21 C22 120.3(4)
C20 C21 H21A 119.9
C22 C21 H21A 119.9
C21 C22 C17 121.4(3)
C21 C22 H22A 119.3
C17 C22 H22A 119.3
O1 N1 O2 123.7(3)
O1 N1 C2 118.3(3)
O2 N1 C2 118.0(3)
O3 N2 O4 125.4(3)
O3 N2 C4 118.1(3)
O4 N2 C4 116.5(3)
C7 O5 C8 119.7(2)

loop_
_geom_bond_atom_site_label_1
_geom_bond_atom_site_label_2
_geom_bond_distance
C1 C2 1.382(4)
C1 C6 1.394(4)
C1 H1A 0.9300
C2 C3 1.378(4)
C2 N1 1.462(4)
C3 C4 1.373(4)
C3 H3A 0.9300
C4 C5 1.365(4)
C4 N2 1.476(4)
C5 C6 1.393(4)
C5 H5A 0.9300
C6 C7 1.480(4)
C7 O6 1.202(4)
C7 O5 1.342(4)
C8 O5 1.473(3)
C8 C9 1.511(5)
C8 C16 1.540(4)
C8 C13 1.559(5)
C9 C10 1.523(5)
C9 H9A 0.9700
C9 H9B 0.9700
C10 C12 1.509(6)
C10 C11 1.531(6)
C10 H10A 0.9800
C11 H11A 0.9600
C11 H11B 0.9600
C11 H11C 0.9600
C12 C13 1.521(5)
C12 H12A 0.9700
C12 H12B 0.9700
C13 C14 1.541(5)
C13 H13A 0.9800
C14 C15 1.521(5)
C14 H14A 0.9700
C14 H14B 0.9700
C15 C16 1.533(5)
C15 H15A 0.9700
C15 H15B 0.9700
C16 C17 1.509(4)
C16 H16A 0.9800
C17 C18 1.390(4)
C17 C22 1.387(4)
C18 C19 1.396(5)
C18 H18A 0.9300
C19 C20 1.360(5)
C19 H19A 0.9300
C20 C21 1.362(5)
C20 H20A 0.9300
C21 C22 1.376(5)
C21 H21A 0.9300
C22 H22A 0.9300
N1 O1 1.223(3)
N1 O2 1.226(3)
N2 O3 1.223(4)
N2 O4 1.220(4)

loop_
_geom_torsion_atom_site_label_1
_geom_torsion_atom_site_label_2
_geom_torsion_atom_site_label_3
_geom_torsion_atom_site_label_4
_geom_torsion
C6 C1 C2 C3 0.0(4)
C6 C1 C2 N1 -179.9(2)
C1 C2 C3 C4 2.4(4)
N1 C2 C3 C4 -177.7(3)
C2 C3 C4 C5 -2.5(4)
C2 C3 C4 N2 178.1(3)
C3 C4 C5 C6 0.1(5)
N2 C4 C5 C6 179.5(3)
C4 C5 C6 C1 2.4(4)
C4 C5 C6 C7 -174.1(3)
C2 C1 C6 C5 -2.4(4)
C2 C1 C6 C7 173.8(3)
C5 C6 C7 O6 4.2(5)
C1 C6 C7 O6 -172.1(3)
C5 C6 C7 O5 -177.9(3)
C1 C6 C7 O5 5.8(4)
O5 C8 C9 C10 -151.3(3)
C16 C8 C9 C10 88.4(3)
C13 C8 C9 C10 -26.7(4)
C8 C9 C10 C12 37.0(4)
C8 C9 C10 C11 164.7(4)
C9 C10 C12 C13 -34.0(4)
C11 C10 C12 C13 -160.2(3)
C10 C12 C13 C14 -98.8(4)
C10 C12 C13 C8 17.2(4)
O5 C8 C13 C12 130.8(3)
C9 C8 C13 C12 6.2(4)
C16 C8 C13 C12 -115.5(3)
O5 C8 C13 C14 -105.7(3)
C9 C8 C13 C14 129.7(3)
C16 C8 C13 C14 8.0(4)
C12 C13 C14 C15 134.4(4)
C8 C13 C14 C15 19.2(4)
C13 C14 C15 C16 -38.8(4)
O5 C8 C16 C17 -45.4(4)
C9 C8 C16 C17 79.0(4)
C13 C8 C16 C17 -164.1(3)
O5 C8 C16 C15 86.7(3)
C9 C8 C16 C15 -148.9(3)
C13 C8 C16 C15 -32.1(3)
C14 C15 C16 C17 174.7(3)
C14 C15 C16 C8 43.9(4)
C8 C16 C17 C18 -97.9(4)
C15 C16 C17 C18 137.2(3)
C8 C16 C17 C22 79.8(4)
C15 C16 C17 C22 -45.1(4)
C22 C17 C18 C19 -0.9(5)
C16 C17 C18 C19 176.9(3)
C17 C18 C19 C20 -0.4(5)
C18 C19 C20 C21 1.2(6)
C19 C20 C21 C22 -0.7(5)
C20 C21 C22 C17 -0.7(5)
C18 C17 C22 C21 1.4(5)
C16 C17 C22 C21 -176.3(3)
C3 C2 N1 O1 172.0(3)
C1 C2 N1 O1 -8.1(4)
C3 C2 N1 O2 -7.6(4)
C1 C2 N1 O2 172.2(3)
C5 C4 N2 O3 -163.1(3)
C3 C4 N2 O3 16.4(4)
C5 C4 N2 O4 18.4(4)
C3 C4 N2 O4 -162.2(3)
O6 C7 O5 C8 5.0(5)
C6 C7 O5 C8 -172.8(3)
C9 C8 O5 C7 62.0(4)
C16 C8 O5 C7 -172.6(3)
C13 C8 O5 C7 -59.6(4)
